data_8000527
loop_
_publ_author_name
'Liu, Xiaoqing'
'Pan, Yanyan'
'Lei, Yunxiang'
'Liu, Nannan'
'Dai, Wenbo'
'Liu, Miaochang'
'Cai, Zhengxu'
'Wu, Huayue'
'Huang, Xiaobo'
'Dong, Yuping'

_publ_section_title
;
 Influence of Guest/Host Morphology on Room Temperature Phosphorescence
 Properties of Pure Organic Doped Systems.
;
_journal_name_full 'The journal of physical chemistry letters'
_journal_page_first 7357
_journal_page_last 7364
_journal_paper_doi 10.1021/acs.jpclett.1c01893
_journal_year 2021
_chemical_formula_sum 'C11 H8 N2 O'
_chemical_formula_weight 184.19
_space_group_crystal_system monoclinic
_space_group_IT_number 14
_space_group_name_Hall '-P 2yn'
_space_group_name_H-M_alt 'P 1 21/n 1'
_atom_sites_solution_hydrogens geom
_audit_creation_method SHELXL-2013
_cell_angle_alpha 90
_cell_angle_beta 96.832(8)
_cell_angle_gamma 90
_cell_formula_units_Z 4
_cell_length_a 9.3063(17)
_cell_length_b 10.2363(17)
_cell_length_c 9.865(2)
_cell_measurement_reflns_used 1802
_cell_measurement_temperature 293(2)
_cell_measurement_theta_max 54.730
_cell_measurement_theta_min 5.690
_cell_volume 933.1(3)
_computing_cell_refinement 'Bruker SAINT'
_computing_data_collection 'Bruker APEX2'
_computing_data_reduction 'Bruker SAINT'
_computing_molecular_graphics 'Bruker SHELXTL'
_computing_publication_material 'Bruker SHELXTL'
_computing_structure_refinement 'SHELXL-2013 (Sheldrick, 2013)'
_computing_structure_solution 'SHELXS-97 (Sheldrick 2008)'
_diffrn_ambient_temperature 293(2)
_diffrn_measured_fraction_theta_full 0.986
_diffrn_measured_fraction_theta_max 0.986
_diffrn_measurement_device_type 'Bruker APEX-II CCD'
_diffrn_measurement_method '\f and \w scans'
_diffrn_radiation_type MoK\a
_diffrn_radiation_wavelength 0.71073
_diffrn_reflns_av_R_equivalents 0.0527
_diffrn_reflns_av_unetI/netI 0.0650
_diffrn_reflns_Laue_measured_fraction_full 0.986
_diffrn_reflns_Laue_measured_fraction_max 0.986
_diffrn_reflns_limit_h_max 11
_diffrn_reflns_limit_h_min -9
_diffrn_reflns_limit_k_max 12
_diffrn_reflns_limit_k_min -11
_diffrn_reflns_limit_l_max 12
_diffrn_reflns_limit_l_min -11
_diffrn_reflns_number 4415
_diffrn_reflns_point_group_measured_fraction_full 0.986
_diffrn_reflns_point_group_measured_fraction_max 0.986
_diffrn_reflns_theta_full 25.242
_diffrn_reflns_theta_max 25.996
_diffrn_reflns_theta_min 2.878
_exptl_absorpt_coefficient_mu 0.087
_exptl_absorpt_correction_T_max 0.7456
_exptl_absorpt_correction_T_min 0.4555
_exptl_absorpt_correction_type multi-scan
_exptl_absorpt_process_details sadabs
_exptl_crystal_colour colorless
_exptl_crystal_density_diffrn 1.311
_exptl_crystal_description prismatic
_exptl_crystal_F_000 384
_exptl_crystal_size_max 0.180
_exptl_crystal_size_mid 0.150
_exptl_crystal_size_min 0.080
_refine_diff_density_max 0.183
_refine_diff_density_min -0.238
_refine_diff_density_rms 0.037
_refine_ls_extinction_coef 0.15(3)
_refine_ls_extinction_expression Fc^*^=kFc[1+0.001xFc^2^\l^3^/sin(2\q)]^-1/4^
_refine_ls_extinction_method SHELXL
_refine_ls_goodness_of_fit_ref 1.041
_refine_ls_hydrogen_treatment constr
_refine_ls_matrix_type full
_refine_ls_number_parameters 155
_refine_ls_number_reflns 1810
_refine_ls_number_restraints 31
_refine_ls_restrained_S_all 1.042
_refine_ls_R_factor_all 0.0787
_refine_ls_R_factor_gt 0.0594
_refine_ls_shift/su_max 0.001
_refine_ls_shift/su_mean 0.000
_refine_ls_structure_factor_coef Fsqd
_refine_ls_weighting_details 'w=1/[\s^2^(Fo^2^)+(0.0733P)^2^+0.2613P] where P=(Fo^2^+2Fc^2^)/3'
_refine_ls_weighting_scheme calc
_refine_ls_wR_factor_gt 0.1542
_refine_ls_wR_factor_ref 0.1748
_reflns_Friedel_coverage 0.000
_reflns_number_gt 1358
_reflns_number_total 1810
_reflns_threshold_expression 'I > 2\s(I)'
_cod_data_source_file jz1c01893_si_012.cif
_cod_data_source_block mo_dd21130_0m
_cod_original_sg_symbol_H-M 'P 21/n'
_cod_database_code 8000527
_shelx_space_group_comment
; 
The symmetry employed for this shelxl refinement is uniquely defined 
by the following loop, which should always be used as a source of 
symmetry information in preference to the above space-group names. 
They are only intended as comments. 
;
_shelx_estimated_absorpt_t_min 0.984
_shelx_estimated_absorpt_t_max 0.993
_shelxl_version_number 2013-4

loop_
_space_group_symop_operation_xyz
'x, y, z'
'-x+1/2, y+1/2, -z+1/2'
'-x, -y, -z'
'x-1/2, -y-1/2, z-1/2'

loop_
_atom_site_label
_atom_site_type_symbol
_atom_site_fract_x
_atom_site_fract_y
_atom_site_fract_z
_atom_site_U_iso_or_equiv
_atom_site_adp_type
_atom_site_occupancy
_atom_site_site_symmetry_order
_atom_site_calc_flag
_atom_site_refinement_flags_posn
_atom_site_refinement_flags_adp
_atom_site_refinement_flags_occupancy
_atom_site_disorder_assembly
_atom_site_disorder_group
O1 O 0.04325(16) 0.73316(17) 0.5246(2) 0.0774(6) Uani 1 1 d . . . . .
N1 N 0.34060(19) 0.67366(17) 0.36346(19) 0.0591(6) Uani 1 1 d . . . . .
C1 C 0.1721(2) 0.74272(19) 0.5149(2) 0.0511(6) Uani 1 1 d D . . . .
C2 C 0.2492(2) 0.63525(19) 0.4500(2) 0.0480(6) Uani 1 1 d . . . . .
C3 C 0.2188(3) 0.5060(2) 0.4730(2) 0.0601(6) Uani 1 1 d . . . . .
H3 H 0.1531 0.4832 0.5331 0.072 Uiso 1 1 calc R U . . .
C4 C 0.2870(3) 0.4114(2) 0.4056(3) 0.0735(8) Uani 1 1 d . . . . .
H4 H 0.2697 0.3234 0.4203 0.088 Uiso 1 1 calc R U . . .
C5 C 0.3806(3) 0.4492(2) 0.3167(3) 0.0727(7) Uani 1 1 d . . . . .
H5 H 0.4290 0.3872 0.2702 0.087 Uiso 1 1 calc R U . . .
C6 C 0.4024(3) 0.5800(2) 0.2969(3) 0.0692(7) Uani 1 1 d . . . . .
H6 H 0.4637 0.6046 0.2334 0.083 Uiso 1 1 calc R U . . .
C9 C 0.4696(3) 0.9535(3) 0.6623(3) 0.0856(9) Uani 1 1 d D . . . .
H9 H 0.5668 0.9464 0.6966 0.103 Uiso 1 1 calc R U . A 1
C10 C 0.4041(4) 1.0726(3) 0.6678(3) 0.0888(10) Uani 1 1 d . . . . .
H10 H 0.4560 1.1454 0.7022 0.107 Uiso 1 1 calc R U . . .
C11 C 0.2595(4) 1.0819(2) 0.6211(3) 0.0811(9) Uani 1 1 d D . . . .
H11 H 0.2128 1.1621 0.6226 0.097 Uiso 1 1 calc R U . B 1
C8 C 0.4008(8) 0.8465(8) 0.6100(15) 0.0577(16) Uani 0.8 1 d D U P C 1
H8 H 0.4488 0.7674 0.6039 0.069 Uiso 0.8 1 calc R U P C 1
C7 C 0.2596(8) 0.8591(7) 0.5669(11) 0.054(2) Uani 0.8 1 d D U P C 1
N2 N 0.1842(7) 0.9744(6) 0.5726(13) 0.0690(11) Uani 0.8 1 d . U P C 1
C8' C 0.162(4) 0.984(3) 0.563(7) 0.070(2) Uani 0.2 1 d D U P C 2
H8' H 0.0654 0.9937 0.5286 0.084 Uiso 0.2 1 calc R U P C 2
C7' C 0.246(2) 0.867(2) 0.569(3) 0.024(5) Uani 0.2 1 d D U P C 2
N2' N 0.386(3) 0.845(3) 0.624(5) 0.057(3) Uani 0.2 1 d D U P C 2

loop_
_atom_site_aniso_label
_atom_site_aniso_U_11
_atom_site_aniso_U_22
_atom_site_aniso_U_33
_atom_site_aniso_U_23
_atom_site_aniso_U_13
_atom_site_aniso_U_12
O1 0.0501(10) 0.0691(11) 0.1168(15) -0.0104(9) 0.0260(9) -0.0074(8)
N1 0.0595(11) 0.0493(10) 0.0719(13) -0.0040(8) 0.0223(9) -0.0066(8)
C1 0.0443(11) 0.0497(12) 0.0604(13) 0.0052(9) 0.0112(9) -0.0011(9)
C2 0.0441(10) 0.0444(11) 0.0553(12) 0.0012(8) 0.0058(8) -0.0040(8)
C3 0.0673(14) 0.0485(12) 0.0654(14) 0.0029(10) 0.0119(11) -0.0090(10)
C4 0.0958(19) 0.0406(12) 0.0841(18) -0.0006(11) 0.0104(15) -0.0021(12)
C5 0.0772(16) 0.0569(14) 0.0855(18) -0.0151(12) 0.0156(13) 0.0077(12)
C6 0.0716(15) 0.0600(14) 0.0809(17) -0.0116(12) 0.0294(13) -0.0060(12)
C9 0.0627(15) 0.115(2) 0.0769(18) -0.0259(17) -0.0007(12) -0.0119(16)
C10 0.116(2) 0.0806(19) 0.0737(17) -0.0244(14) 0.0286(17) -0.0462(18)
C11 0.113(2) 0.0459(13) 0.0883(19) -0.0053(12) 0.0302(17) 0.0009(15)
C8 0.046(2) 0.0651(17) 0.061(3) -0.0108(15) 0.002(2) 0.0052(15)
C7 0.061(5) 0.048(3) 0.056(3) 0.002(2) 0.019(3) 0.003(2)
N2 0.072(3) 0.0554(17) 0.081(3) 0.0031(17) 0.017(2) 0.0124(16)
C8' 0.077(5) 0.053(4) 0.082(4) 0.003(4) 0.020(5) 0.009(4)
C7' 0.007(5) 0.031(8) 0.034(8) 0.003(6) 0.000(5) 0.007(4)
N2' 0.045(4) 0.064(3) 0.062(5) -0.008(3) 0.000(4) 0.007(3)

loop_
_atom_type_symbol
_atom_type_description
_atom_type_scat_dispersion_real
_atom_type_scat_dispersion_imag
_atom_type_scat_source
C C 0.0033 0.0016 'International Tables Vol C Tables 4.2.6.8 and 6.1.1.4'
H H 0.0000 0.0000 'International Tables Vol C Tables 4.2.6.8 and 6.1.1.4'
N N 0.0061 0.0033 'International Tables Vol C Tables 4.2.6.8 and 6.1.1.4'
O O 0.0106 0.0060 'International Tables Vol C Tables 4.2.6.8 and 6.1.1.4'

loop_
_geom_angle_atom_site_label_1
_geom_angle_atom_site_label_2
_geom_angle_atom_site_label_3
_geom_angle
_geom_angle_site_symmetry_1
_geom_angle_site_symmetry_3
_geom_angle_publ_flag
C6 N1 C2 116.70(19) . . ?
O1 C1 C2 120.03(18) . . ?
O1 C1 C7 122.5(4) . . ?
C2 C1 C7 117.5(4) . . ?
O1 C1 C7' 116.6(11) . . ?
C2 C1 C7' 123.3(11) . . ?
N1 C2 C3 123.2(2) . . ?
N1 C2 C1 115.54(17) . . ?
C3 C2 C1 121.11(18) . . ?
C4 C3 C2 118.8(2) . . ?
C4 C3 H3 120.6 . . ?
C2 C3 H3 120.6 . . ?
C5 C4 C3 118.6(2) . . ?
C5 C4 H4 120.7 . . ?
C3 C4 H4 120.7 . . ?
C4 C5 C6 119.0(2) . . ?
C4 C5 H5 120.5 . . ?
C6 C5 H5 120.5 . . ?
N1 C6 C5 123.6(2) . . ?
N1 C6 H6 118.2 . . ?
C5 C6 H6 118.2 . . ?
C8 C9 C10 123.3(4) . . ?
C10 C9 N2' 119.3(13) . . ?
C8 C9 H9 118.4 . . ?
C10 C9 H9 118.4 . . ?
C9 C10 C11 118.2(2) . . ?
C9 C10 H10 120.9 . . ?
C11 C10 H10 120.9 . . ?
N2 C11 C10 120.4(3) . . ?
C10 C11 C8' 129.5(13) . . ?
N2 C11 H11 119.8 . . ?
C10 C11 H11 119.8 . . ?
C7 C8 C9 116.7(7) . . ?
C7 C8 H8 121.6 . . ?
C9 C8 H8 121.6 . . ?
C8 C7 N2 123.7(6) . . ?
C8 C7 C1 120.3(6) . . ?
N2 C7 C1 115.9(5) . . ?
C11 N2 C7 117.6(5) . . ?
C7' C8' C11 104.9(19) . . ?
C7' C8' H8' 127.5 . . ?
C11 C8' H8' 127.5 . . ?
N2' C7' C8' 130.1(19) . . ?
N2' C7' C1 111.8(17) . . ?
C8' C7' C1 117.9(14) . . ?
C7' N2' C9 117(2) . . ?

loop_
_geom_bond_atom_site_label_1
_geom_bond_atom_site_label_2
_geom_bond_distance
_geom_bond_site_symmetry_2
_geom_bond_publ_flag
O1 C1 1.219(2) . ?
N1 C6 1.331(3) . ?
N1 C2 1.334(2) . ?
C1 C2 1.498(3) . ?
C1 C7 1.499(6) . ?
C1 C7' 1.513(17) . ?
C2 C3 1.378(3) . ?
C3 C4 1.371(3) . ?
C3 H3 0.9300 . ?
C4 C5 1.364(4) . ?
C4 H4 0.9300 . ?
C5 C6 1.371(3) . ?
C5 H5 0.9300 . ?
C6 H6 0.9300 . ?
C9 C8 1.341(8) . ?
C9 C10 1.367(4) . ?
C9 N2' 1.38(2) . ?
C9 H9 0.9300 . ?
C10 C11 1.372(4) . ?
C10 H10 0.9300 . ?
C11 N2 1.361(6) . ?
C11 C8' 1.43(2) . ?
C11 H11 0.9300 . ?
C8 C7 1.338(7) . ?
C8 H8 0.9300 . ?
C7 N2 1.378(6) . ?
C8' C7' 1.42(2) . ?
C8' H8' 0.9300 . ?
C7' N2' 1.371(19) . ?

loop_
_geom_torsion_atom_site_label_1
_geom_torsion_atom_site_label_2
_geom_torsion_atom_site_label_3
_geom_torsion_atom_site_label_4
_geom_torsion
_geom_torsion_site_symmetry_1
_geom_torsion_site_symmetry_2
_geom_torsion_site_symmetry_3
_geom_torsion_site_symmetry_4
_geom_torsion_publ_flag
C6 N1 C2 C3 0.7(3) . . . . ?
C6 N1 C2 C1 -175.2(2) . . . . ?
O1 C1 C2 N1 136.5(2) . . . . ?
C7 C1 C2 N1 -43.9(5) . . . . ?
C7' C1 C2 N1 -42.7(14) . . . . ?
O1 C1 C2 C3 -39.5(3) . . . . ?
C7 C1 C2 C3 140.1(5) . . . . ?
C7' C1 C2 C3 141.3(14) . . . . ?
N1 C2 C3 C4 1.1(3) . . . . ?
C1 C2 C3 C4 176.7(2) . . . . ?
C2 C3 C4 C5 -1.1(4) . . . . ?
C3 C4 C5 C6 -0.5(4) . . . . ?
C2 N1 C6 C5 -2.4(4) . . . . ?
C4 C5 C6 N1 2.4(4) . . . . ?
C8 C9 C10 C11 2.1(9) . . . . ?
N2' C9 C10 C11 -6(3) . . . . ?
C9 C10 C11 N2 0.9(8) . . . . ?
C9 C10 C11 C8' -1(4) . . . . ?
C10 C9 C8 C7 -2.8(16) . . . . ?
N2' C9 C8 C7 61(12) . . . . ?
C9 C8 C7 N2 1(2) . . . . ?
C9 C8 C7 C1 -176.3(9) . . . . ?
O1 C1 C7 C8 150.6(10) . . . . ?
C2 C1 C7 C8 -28.9(13) . . . . ?
C7' C1 C7 C8 161(17) . . . . ?
O1 C1 C7 N2 -26.4(12) . . . . ?
C2 C1 C7 N2 154.0(8) . . . . ?
C7' C1 C7 N2 -16(16) . . . . ?
C10 C11 N2 C7 -2.8(14) . . . . ?
C8' C11 N2 C7 167(22) . . . . ?
C8 C7 N2 C11 2.1(19) . . . . ?
C1 C7 N2 C11 179.1(9) . . . . ?
N2 C11 C8' C7' -8(17) . . . . ?
C10 C11 C8' C7' 3(6) . . . . ?
C11 C8' C7' N2' 3(8) . . . . ?
C11 C8' C7' C1 180(3) . . . . ?
O1 C1 C7' N2' 146(3) . . . . ?
C2 C1 C7' N2' -34(4) . . . . ?
C7 C1 C7' N2' -24(15) . . . . ?
O1 C1 C7' C8' -31(4) . . . . ?
C2 C1 C7' C8' 148(4) . . . . ?
C7 C1 C7' C8' 159(19) . . . . ?
C8' C7' N2' C9 -10(8) . . . . ?
C1 C7' N2' C9 173(3) . . . . ?
C8 C9 N2' C7' -110(16) . . . . ?
C10 C9 N2' C7' 11(5) . . . . ?
